data_4326511
loop_
_publ_author_name
'Daniel L. Reger'
'Jacob J. Horger'
'Agota Debreczeni'
'Mark D. Smith'

_publ_contact_author_address
;
Department of Chemistry and Biochemistry
University of South Carolina
Columbia, South Carolina 29208
USA
;
_publ_contact_author_email reger@mail.chem.sc.edu
_publ_contact_author_fax '1 803 777 9521'
_publ_contact_author_name 'Professor Daniel L. Reger'
_publ_contact_author_phone '1 803 777 2587'
_publ_section_title
;
 Syntheses and Characterization of Copper(II) Carboxylate Dimers Formed
 from Enantiopure Ligands Containing a Strong \p...\p Stacking Synthon:
 Enantioselective Single-Crystal to Single-Crystal Gas/Solid-Mediated
 Transformations
;
_journal_name_full 'Inorganic Chemistry'
_journal_page_first 10225
_journal_page_last 10240
_journal_paper_doi 10.1021/ic201238n
_journal_volume 50
_journal_year 2011
_chemical_absolute_configuration ad
_chemical_formula_moiety 'C75 H51 Cu2 N5 O20, 5.0(C H2 Cl2), 0.73 (H2 O)'
_chemical_formula_sum 'C80.02 H51 Cl10.03 Cu2 N5 O20.73'
_chemical_formula_weight 1896.97
_chemical_name_systematic
; 
 ? 
;
_space_group_IT_number 19
_symmetry_cell_setting orthorhombic
_symmetry_space_group_name_Hall 'P 2ac 2ab'
_symmetry_space_group_name_H-M 'P 21 21 21'
_atom_sites_solution_hydrogens geom
_atom_sites_solution_primary direct
_atom_sites_solution_secondary difmap
_audit_creation_method SHELXL-97
_cell_angle_alpha 90.00
_cell_angle_beta 90.00
_cell_angle_gamma 90.00
_cell_formula_units_Z 4
_cell_length_a 15.6310(10)
_cell_length_b 16.2439(11)
_cell_length_c 32.635(2)
_cell_measurement_reflns_used 5805
_cell_measurement_temperature 150(2)
_cell_measurement_theta_max 18.820
_cell_measurement_theta_min 2.197
_cell_volume 8286.3(9)
_computing_cell_refinement 'SAINT-Plus Version 6.45 (Bruker, 2001)'
_computing_data_collection 'SMART Version 5.625 (Bruker, 2001)'
_computing_data_reduction 'SAINT-Plus Version 6.45 (Bruker, 2001)'
_computing_molecular_graphics various
_computing_publication_material 'SHELXTL Version 6.14 (Bruker, 2000)'
_computing_structure_refinement 'SHELXL-97 (Sheldrick, 1997)'
_computing_structure_solution 'SHELXS-97 (Sheldrick, 1990)'
_diffrn_ambient_temperature 150(2)
_diffrn_measured_fraction_theta_full 0.999
_diffrn_measured_fraction_theta_max 0.999
_diffrn_measurement_device_type 'Bruker SMART APEX CCD diffractometer'
_diffrn_measurement_method 'omega scans'
_diffrn_radiation_monochromator graphite
_diffrn_radiation_source 'fine-focus sealed tube'
_diffrn_radiation_type MoK\a
_diffrn_radiation_wavelength 0.71073
_diffrn_reflns_av_R_equivalents 0.1427
_diffrn_reflns_av_sigmaI/netI 0.1339
_diffrn_reflns_limit_h_max 17
_diffrn_reflns_limit_h_min -17
_diffrn_reflns_limit_k_max 18
_diffrn_reflns_limit_k_min -18
_diffrn_reflns_limit_l_max 36
_diffrn_reflns_limit_l_min -36
_diffrn_reflns_number 82477
_diffrn_reflns_theta_full 23.30
_diffrn_reflns_theta_max 23.30
_diffrn_reflns_theta_min 1.25
_exptl_absorpt_coefficient_mu 0.912
_exptl_absorpt_correction_type none
_exptl_crystal_colour blue
_exptl_crystal_density_diffrn 1.521
_exptl_crystal_description block
_exptl_crystal_F_000 3842
_exptl_crystal_size_max 0.22
_exptl_crystal_size_mid 0.16
_exptl_crystal_size_min 0.06
_refine_diff_density_max 0.886
_refine_diff_density_min -0.611
_refine_diff_density_rms 0.093
_refine_ls_abs_structure_details 'Flack H D (1983), Acta Cryst. A39, 876-881'
_refine_ls_abs_structure_Flack 0.02(2)
_refine_ls_extinction_method none
_refine_ls_goodness_of_fit_ref 0.954
_refine_ls_hydrogen_treatment constr
_refine_ls_matrix_type full
_refine_ls_number_parameters 1082
_refine_ls_number_reflns 11942
_refine_ls_number_restraints 45
_refine_ls_restrained_S_all 0.959
_refine_ls_R_factor_all 0.1205
_refine_ls_R_factor_gt 0.0719
_refine_ls_shift/su_max 0.001
_refine_ls_shift/su_mean 0.000
_refine_ls_structure_factor_coef Fsqd
_refine_ls_weighting_details 'calc w=1/[\s^2^(Fo^2^)+(0.0939P)^2^+0.0000P] where P=(Fo^2^+2Fc^2^)/3'
_refine_ls_weighting_scheme calc
_refine_ls_wR_factor_gt 0.1714
_refine_ls_wR_factor_ref 0.1912
_reflns_number_gt 6819
_reflns_number_total 11942
_reflns_threshold_expression >2sigma(I)
_cod_data_source_file ic201238n_si_002_2.cif
_cod_data_source_block 2
_cod_original_cell_volume 8286.4(10)
_cod_database_code 4326511

loop_
_symmetry_equiv_pos_as_xyz
'x, y, z'
'-x+1/2, -y, z+1/2'
'-x, y+1/2, -z+1/2'
'x+1/2, -y+1/2, -z'

loop_
_atom_site_label
_atom_site_type_symbol
_atom_site_fract_x
_atom_site_fract_y
_atom_site_fract_z
_atom_site_U_iso_or_equiv
_atom_site_adp_type
_atom_site_occupancy
_atom_site_symmetry_multiplicity
_atom_site_calc_flag
_atom_site_refinement_flags
_atom_site_disorder_assembly
_atom_site_disorder_group
Cu1 Cu 0.64072(7) 0.22178(8) 0.55329(3) 0.0395(3) Uani 1 1 d . . .
Cu2 Cu 0.51617(7) 0.21064(8) 0.60656(3) 0.0389(3) Uani 1 1 d . . .
C1A C 0.3887(7) 0.4217(6) 0.5398(3) 0.040(3) Uani 1 1 d . . .
C2A C 0.3290(8) 0.4718(6) 0.5666(3) 0.051(3) Uani 1 1 d . . .
C3A C 0.2447(7) 0.4459(6) 0.5692(3) 0.044(3) Uani 1 1 d . . .
C4A C 0.2120(6) 0.3786(6) 0.5474(3) 0.039(2) Uani 1 1 d . . .
C5A C 0.2630(6) 0.3338(7) 0.5187(3) 0.040(3) Uani 1 1 d . . .
C6A C 0.3617(9) 0.5380(6) 0.5874(3) 0.056(3) Uani 1 1 d . . .
H6A H 0.4206 0.5519 0.5856 0.067 Uiso 1 1 calc R . .
C7A C 0.3070(10) 0.5832(7) 0.6108(4) 0.070(4) Uani 1 1 d . . .
H7A H 0.3277 0.6320 0.6234 0.084 Uiso 1 1 calc R . .
C8A C 0.2221(9) 0.5612(8) 0.6170(4) 0.067(4) Uani 1 1 d . . .
H8A H 0.1867 0.5932 0.6344 0.081 Uiso 1 1 calc R . .
C9A C 0.1876(8) 0.4886(7) 0.5965(3) 0.047(3) Uani 1 1 d . . .
C10A C 0.1032(9) 0.4621(9) 0.6021(4) 0.072(4) Uani 1 1 d . . .
H10A H 0.0667 0.4917 0.6201 0.087 Uiso 1 1 calc R . .
C11A C 0.0726(8) 0.3953(9) 0.5822(3) 0.072(4) Uani 1 1 d . . .
H11A H 0.0158 0.3765 0.5868 0.086 Uiso 1 1 calc R . .
C12A C 0.1285(7) 0.3529(8) 0.5537(3) 0.064(3) Uani 1 1 d . . .
H12A H 0.1075 0.3066 0.5391 0.076 Uiso 1 1 calc R . .
C13A C 0.4107(6) 0.3031(6) 0.4943(3) 0.040(3) Uani 1 1 d . . .
H13A H 0.3775 0.2532 0.4861 0.048 Uiso 1 1 calc R . .
C14A C 0.4430(7) 0.3427(7) 0.4543(3) 0.054(3) Uani 1 1 d . . .
H14A H 0.3944 0.3525 0.4359 0.080 Uiso 1 1 calc R . .
H14B H 0.4838 0.3056 0.4409 0.080 Uiso 1 1 calc R . .
H14C H 0.4711 0.3951 0.4605 0.080 Uiso 1 1 calc R . .
C15A C 0.4806(7) 0.2726(5) 0.5247(3) 0.036(2) Uani 1 1 d . . .
N1A N 0.3509(5) 0.3558(5) 0.5175(2) 0.042(2) Uani 1 1 d . . .
O1A O 0.4643(5) 0.4331(4) 0.5370(2) 0.0482(19) Uani 1 1 d . . .
O2A O 0.2388(4) 0.2800(4) 0.49618(19) 0.0434(17) Uani 1 1 d . . .
O3A O 0.5560(4) 0.2661(4) 0.51350(17) 0.0376(17) Uani 1 1 d . . .
O4A O 0.4490(4) 0.2522(4) 0.55962(18) 0.0400(17) Uani 1 1 d . . .
C1B C 0.3851(7) 0.0205(6) 0.5242(3) 0.038(3) Uani 1 1 d . . .
C2B C 0.2908(6) 0.0051(6) 0.5249(3) 0.035(2) Uani 1 1 d . . .
C3B C 0.2605(7) -0.0658(6) 0.5433(3) 0.041(3) Uani 1 1 d . . .
C4B C 0.3188(8) -0.1213(7) 0.5631(3) 0.048(3) Uani 1 1 d . . .
C5B C 0.4079(7) -0.1045(6) 0.5657(3) 0.036(2) Uani 1 1 d . . .
C6B C 0.2357(7) 0.0607(7) 0.5077(3) 0.044(3) Uani 1 1 d . . .
H6B H 0.2572 0.1105 0.4964 0.053 Uiso 1 1 calc R . .
C7B C 0.1505(8) 0.0450(7) 0.5066(3) 0.046(3) Uani 1 1 d . . .
H7B H 0.1129 0.0836 0.4942 0.055 Uiso 1 1 calc R . .
C8B C 0.1181(8) -0.0258(8) 0.5231(3) 0.059(3) Uani 1 1 d . . .
H8B H 0.0585 -0.0365 0.5213 0.070 Uiso 1 1 calc R . .
C9B C 0.1714(7) -0.0825(7) 0.5425(3) 0.052(3) Uani 1 1 d . . .
C10B C 0.1424(9) -0.1594(8) 0.5607(4) 0.084(4) Uani 1 1 d . . .
H10B H 0.0834 -0.1734 0.5601 0.101 Uiso 1 1 calc R . .
C11B C 0.1973(9) -0.2091(8) 0.5777(4) 0.089(4) Uani 1 1 d . . .
H11B H 0.1768 -0.2582 0.5901 0.106 Uiso 1 1 calc R . .
C12B C 0.2860(8) -0.1927(7) 0.5785(4) 0.070(4) Uani 1 1 d . . .
H12B H 0.3237 -0.2322 0.5901 0.083 Uiso 1 1 calc R . .
C13B C 0.5297(7) -0.0162(7) 0.5457(3) 0.050(3) Uani 1 1 d . . .
H13B H 0.5548 -0.0514 0.5677 0.061 Uiso 1 1 calc R . .
C14B C 0.5734(8) -0.0409(7) 0.5052(4) 0.074(4) Uani 1 1 d . . .
H14D H 0.5741 -0.1010 0.5028 0.110 Uiso 1 1 calc R . .
H14E H 0.6323 -0.0200 0.5049 0.110 Uiso 1 1 calc R . .
H14F H 0.5417 -0.0173 0.4821 0.110 Uiso 1 1 calc R . .
C15B C 0.5457(6) 0.0730(6) 0.5577(3) 0.040(3) Uani 1 1 d . . .
N1B N 0.4361(5) -0.0330(5) 0.5449(2) 0.036(2) Uani 1 1 d . . .
O1B O 0.4161(5) 0.0799(4) 0.5059(2) 0.0508(19) Uani 1 1 d . . .
O2B O 0.4592(5) -0.1468(4) 0.5846(2) 0.0517(19) Uani 1 1 d . . .
O3B O 0.6075(4) 0.1095(4) 0.54144(19) 0.0440(18) Uani 1 1 d . . .
O4B O 0.4978(4) 0.1000(4) 0.5869(2) 0.0416(17) Uani 1 1 d . . .
C1C C 0.6743(7) -0.0069(8) 0.6655(4) 0.060(3) Uani 1 1 d . . .
C2C C 0.6357(8) -0.0751(7) 0.6871(4) 0.057(3) Uani 1 1 d . . .
C3C C 0.6317(7) -0.0728(8) 0.7308(4) 0.054(3) Uani 1 1 d . . .
C4C C 0.6589(7) -0.0047(9) 0.7519(4) 0.068(4) Uani 1 1 d . . .
C5C C 0.6958(10) 0.0640(10) 0.7308(4) 0.087(5) Uani 1 1 d . . .
C6C C 0.6092(8) -0.1437(8) 0.6681(4) 0.069(4) Uani 1 1 d . . .
H6C H 0.6134 -0.1451 0.6391 0.083 Uiso 1 1 calc R . .
C7C C 0.5756(10) -0.2141(9) 0.6878(5) 0.100(5) Uani 1 1 d . . .
H7C H 0.5600 -0.2620 0.6729 0.120 Uiso 1 1 calc R . .
C8C C 0.5664(10) -0.2099(9) 0.7299(5) 0.094(5) Uani 1 1 d . . .
H8C H 0.5408 -0.2545 0.7442 0.112 Uiso 1 1 calc R . .
C9C C 0.5946(8) -0.1401(8) 0.7518(4) 0.063(3) Uani 1 1 d . . .
C10C C 0.5901(9) -0.1342(9) 0.7955(5) 0.075(4) Uani 1 1 d . . .
H10C H 0.5685 -0.1797 0.8106 0.090 Uiso 1 1 calc R . .
C11C C 0.6149(10) -0.0682(11) 0.8154(4) 0.087(5) Uani 1 1 d . . .
H11C H 0.6075 -0.0648 0.8442 0.104 Uiso 1 1 calc R . .
C12C C 0.6529(10) -0.0018(9) 0.7937(4) 0.093(5) Uani 1 1 d . . .
H12C H 0.6742 0.0446 0.8082 0.111 Uiso 1 1 calc R . .
C13C C 0.7396(8) 0.1291(8) 0.6651(4) 0.074(4) Uani 1 1 d . . .
H13C H 0.7450 0.1750 0.6853 0.089 Uiso 1 1 calc R . .
C14C C 0.8294(8) 0.1102(10) 0.6505(4) 0.099(6) Uani 1 1 d . . .
H14G H 0.8650 0.0946 0.6740 0.148 Uiso 1 1 calc R . .
H14H H 0.8537 0.1592 0.6373 0.148 Uiso 1 1 calc R . .
H14I H 0.8277 0.0648 0.6308 0.148 Uiso 1 1 calc R . .
C15C C 0.6794(9) 0.1588(8) 0.6329(4) 0.062(4) Uani 1 1 d . . .
N1C N 0.7016(6) 0.0585(6) 0.6877(3) 0.063(3) Uani 1 1 d . . .
O1C O 0.6794(5) -0.0041(5) 0.6273(2) 0.071(2) Uani 1 1 d . . .
O2C O 0.7228(9) 0.1252(8) 0.7472(3) 0.139(5) Uani 1 1 d . . .
O3C O 0.7112(5) 0.1807(5) 0.5984(2) 0.059(2) Uani 1 1 d . . .
O4C O 0.6024(5) 0.1666(5) 0.6429(2) 0.056(2) Uani 1 1 d . . .
C1D C 0.6619(8) 0.3872(11) 0.6883(4) 0.074(5) Uani 1 1 d . . .
C2D C 0.6519(10) 0.3872(12) 0.7321(4) 0.095(6) Uani 1 1 d . . .
C3D C 0.6068(10) 0.4475(14) 0.7509(4) 0.097(6) Uani 1 1 d . . .
C4D C 0.5689(9) 0.5176(11) 0.7283(4) 0.076(4) Uani 1 1 d . . .
C5D C 0.5781(11) 0.5162(12) 0.6814(5) 0.095(6) Uani 1 1 d . . .
C6D C 0.6849(10) 0.3245(15) 0.7561(4) 0.134(8) Uani 1 1 d . . .
H6D H 0.7157 0.2803 0.7441 0.161 Uiso 1 1 calc R . .
C7D C 0.6719(11) 0.3278(14) 0.7980(5) 0.134(8) Uani 1 1 d . . .
H7D H 0.6942 0.2841 0.8141 0.160 Uiso 1 1 calc R . .
C8D C 0.6320(12) 0.3854(17) 0.8165(5) 0.135(9) Uani 1 1 d . . .
H8D H 0.6270 0.3833 0.8455 0.162 Uiso 1 1 calc R . .
C9D C 0.5971(10) 0.4487(13) 0.7961(4) 0.093(6) Uani 1 1 d . . .
C10D C 0.5511(10) 0.5210(14) 0.8116(4) 0.103(7) Uani 1 1 d . . .
H10D H 0.5416 0.5241 0.8403 0.123 Uiso 1 1 calc R . .
C11D C 0.5212(13) 0.5832(11) 0.7886(5) 0.114(7) Uani 1 1 d . . .
H11D H 0.4961 0.6298 0.8014 0.137 Uiso 1 1 calc R . .
C12D C 0.5268(11) 0.5799(9) 0.7458(4) 0.103(6) Uani 1 1 d . . .
H12D H 0.5010 0.6214 0.7294 0.123 Uiso 1 1 calc R . .
C13D C 0.6296(7) 0.4442(7) 0.6198(3) 0.057(3) Uani 1 1 d . . .
H13D H 0.5823 0.4791 0.6087 0.068 Uiso 1 1 calc R . .
C14D C 0.7099(10) 0.4844(11) 0.6057(4) 0.112(6) Uani 1 1 d . . .
H14J H 0.7063 0.5438 0.6106 0.167 Uiso 1 1 calc R . .
H14K H 0.7177 0.4742 0.5764 0.167 Uiso 1 1 calc R . .
H14L H 0.7586 0.4616 0.6209 0.167 Uiso 1 1 calc R . .
C15D C 0.6106(7) 0.3594(7) 0.6052(3) 0.049(3) Uani 1 1 d . . .
N1D N 0.6199(7) 0.4481(7) 0.6650(3) 0.060(3) Uani 1 1 d . . .
O1D O 0.7064(5) 0.3352(6) 0.6704(2) 0.081(3) Uani 1 1 d . . .
O2D O 0.5474(8) 0.5684(7) 0.6593(3) 0.103(4) Uani 1 1 d . . .
O3D O 0.6562(4) 0.3321(4) 0.57522(19) 0.0457(18) Uani 1 1 d . . .
O4D O 0.5483(4) 0.3226(4) 0.62054(18) 0.0470(19) Uani 1 1 d . . .
C1E C 0.2170(7) 0.2693(7) 0.6813(3) 0.053(3) Uani 1 1 d . . .
C2E C 0.1892(7) 0.3110(8) 0.7194(3) 0.056(3) Uani 1 1 d . . .
C3E C 0.1946(6) 0.2684(7) 0.7572(3) 0.043(3) Uani 1 1 d . . .
C4E C 0.2193(7) 0.1849(7) 0.7583(3) 0.045(3) Uani 1 1 d . . .
C5E C 0.2335(7) 0.1408(7) 0.7200(3) 0.041(3) Uani 1 1 d . . .
C6E C 0.1628(8) 0.3921(8) 0.7185(4) 0.077(4) Uani 1 1 d . . .
H6E H 0.1605 0.4209 0.6932 0.092 Uiso 1 1 calc R . .
C7E C 0.1393(9) 0.4316(9) 0.7548(5) 0.082(4) Uani 1 1 d . . .
H7E H 0.1198 0.4870 0.7539 0.099 Uiso 1 1 calc R . .
C8E C 0.1444(8) 0.3893(9) 0.7937(5) 0.083(4) Uani 1 1 d . . .
H8E H 0.1287 0.4159 0.8185 0.099 Uiso 1 1 calc R . .
C9E C 0.1721(8) 0.3114(9) 0.7934(4) 0.066(4) Uani 1 1 d . . .
C10E C 0.1802(9) 0.2720(11) 0.8308(4) 0.083(4) Uani 1 1 d . . .
H10E H 0.1680 0.3001 0.8556 0.100 Uiso 1 1 calc R . .
C11E C 0.2066(9) 0.1901(11) 0.8311(4) 0.087(5) Uani 1 1 d . . .
H11E H 0.2131 0.1633 0.8568 0.105 Uiso 1 1 calc R . .
C12E C 0.2237(8) 0.1459(9) 0.7958(4) 0.074(4) Uani 1 1 d . . .
H12E H 0.2384 0.0892 0.7973 0.088 Uiso 1 1 calc R . .
C13E C 0.2458(7) 0.1434(7) 0.6452(3) 0.052(3) Uani 1 1 d . . .
H13E H 0.2623 0.0857 0.6523 0.063 Uiso 1 1 calc R . .
C14E C 0.1638(7) 0.1369(8) 0.6200(3) 0.065(4) Uani 1 1 d . . .
H14M H 0.1206 0.1066 0.6357 0.098 Uiso 1 1 calc R . .
H14N H 0.1756 0.1077 0.5944 0.098 Uiso 1 1 calc R . .
H14O H 0.1424 0.1923 0.6139 0.098 Uiso 1 1 calc R . .
C15E C 0.3224(8) 0.1800(6) 0.6220(3) 0.043(3) Uani 1 1 d . . .
N1E N 0.2335(5) 0.1862(5) 0.6841(3) 0.048(2) Uani 1 1 d . . .
O1E O 0.2210(5) 0.3045(4) 0.6478(2) 0.063(2) Uani 1 1 d . . .
O2E O 0.2452(5) 0.0672(5) 0.7190(2) 0.055(2) Uani 1 1 d . . .
O3E O 0.3085(4) 0.1837(5) 0.58218(19) 0.057(2) Uani 1 1 d . . .
H3E H 0.3561 0.2024 0.5737 0.085 Uiso 1 1 d R . .
O4E O 0.3869(5) 0.2019(4) 0.63854(19) 0.0453(18) Uani 1 1 d . . .
C1SA C 0.3114(15) 0.5458(19) 0.4353(6) 0.097(2) Uiso 0.469(8) 1 d PD A 1
Cl1A Cl 0.4064(6) 0.5623(6) 0.4070(3) 0.097(2) Uiso 0.469(8) 1 d PD A 1
Cl1B Cl 0.3185(6) 0.5868(6) 0.4831(3) 0.097(2) Uiso 0.469(8) 1 d PD A 1
C1SB C 0.2913(17) 0.581(3) 0.4455(10) 0.097(2) Uiso 0.329(7) 1 d PD B 2
Cl1C Cl 0.3940(8) 0.5886(8) 0.4255(4) 0.097(2) Uiso 0.329(7) 1 d PD B 2
Cl1D Cl 0.2819(8) 0.6381(9) 0.4905(4) 0.097(2) Uiso 0.329(7) 1 d PD B 2
C2SA C 0.395(2) 0.1551(12) 0.3239(16) 0.121(2) Uiso 0.406(9) 1 d PD C 3
Cl2A Cl 0.4171 0.0492 0.3234 0.121(2) Uiso 0.406(9) 1 d PD C 3
Cl2B Cl 0.4863(8) 0.2088(7) 0.3087(5) 0.121(2) Uiso 0.406(9) 1 d PD C 3
C2SB C 0.402(6) 0.1457(16) 0.3321(13) 0.121(2) Uiso 0.270(8) 1 d PD D 4
Cl2C Cl 0.4105(13) 0.0405(11) 0.3209(6) 0.121(2) Uiso 0.270(8) 1 d PD D 4
Cl2D Cl 0.4340(14) 0.1998(10) 0.2881(6) 0.121(2) Uiso 0.270(8) 1 d PD D 4
C2SC C 0.392(4) 0.170(4) 0.344(3) 0.121(2) Uiso 0.194(7) 1 d PD E 5
Cl2E Cl 0.4099(18) 0.0869(17) 0.3101(9) 0.121(2) Uiso 0.194(7) 1 d PD E 5
Cl2F Cl 0.4848(16) 0.2304(15) 0.3400(9) 0.121(2) Uiso 0.194(7) 1 d PD E 5
C2SD C 0.379(5) 0.176(2) 0.297(2) 0.121(2) Uiso 0.224(6) 1 d PD F 6
Cl2G Cl 0.3727(14) 0.0751(13) 0.2784(7) 0.121(2) Uiso 0.224(6) 1 d PD F 6
Cl2H Cl 0.4556(16) 0.1751(15) 0.3371(7) 0.121(2) Uiso 0.224(6) 1 d PD F 6
C3SA C 0.530(2) 0.397(5) 0.2235(10) 0.122(2) Uiso 0.210(6) 1 d PD G 7
Cl3A Cl 0.5147(15) 0.3714(15) 0.2749(6) 0.122(2) Uiso 0.210(6) 1 d PD G 7
Cl3B Cl 0.4284(17) 0.3976(15) 0.2014(7) 0.122(2) Uiso 0.210(6) 1 d PD G 7
C3SB C 0.4137(15) 0.0413(11) 0.2138(5) 0.122(2) Uiso 0.728(8) 1 d PD H 8
Cl3C Cl 0.4660(4) -0.0575(4) 0.2132(2) 0.122(2) Uiso 0.728(8) 1 d PD H 8
Cl3D Cl 0.4138(4) 0.0805(4) 0.1637(2) 0.122(2) Uiso 0.728(8) 1 d PD H 8
C4SA C 0.4767(14) 0.2986(19) 0.1949(6) 0.111(2) Uiso 0.499(8) 1 d PD I 9
Cl4A Cl 0.3750(6) 0.3228(6) 0.2119(3) 0.111(2) Uiso 0.499(8) 1 d PD I 9
Cl4B Cl 0.4828(6) 0.3251(5) 0.1425(3) 0.111(2) Uiso 0.499(8) 1 d PD I 9
C4SB C 0.369(2) 0.277(4) 0.2242(19) 0.111(2) Uiso 0.202(5) 1 d PD J 10
Cl4C Cl 0.3847(13) 0.2097(13) 0.1830(6) 0.111(2) Uiso 0.202(5) 1 d PD J 10
Cl4D Cl 0.4652(14) 0.3290(12) 0.2326(7) 0.111(2) Uiso 0.202(5) 1 d PD J 10
C4SC C 0.474(9) 0.299(3) 0.1685(15) 0.111(2) Uiso 0.122(7) 1 d PD K 11
Cl4E Cl 0.486(3) 0.397(2) 0.1908(10) 0.111(2) Uiso 0.122(7) 1 d PD K 11
Cl4F Cl 0.492(3) 0.313(2) 0.1153(11) 0.111(2) Uiso 0.122(7) 1 d PD K 11
C5SA C 1.0650(14) 0.799(2) 0.4234(7) 0.1091(18) Uiso 0.469(7) 1 d PD L 12
Cl5A Cl 1.1644(5) 0.7594(5) 0.4372(3) 0.1091(18) Uiso 0.469(7) 1 d PD L 12
Cl5B Cl 0.9968(6) 0.8185(6) 0.4640(3) 0.1091(18) Uiso 0.469(7) 1 d PD L 12
C5SB C 0.868(2) 0.686(2) 0.5464(17) 0.1091(18) Uiso 0.273(6) 1 d PD M 13
Cl5C Cl 0.8896(11) 0.5869(10) 0.5654(5) 0.1091(18) Uiso 0.273(6) 1 d PD M 13
Cl5D Cl 0.9577(10) 0.7306(9) 0.5221(5) 0.1091(18) Uiso 0.273(6) 1 d PD M 13
C5SC C 0.917(2) 0.7122(19) 0.5586(13) 0.1091(18) Uiso 0.305(6) 1 d PD N 14
Cl5E Cl 0.8536(9) 0.6274(10) 0.5544(5) 0.1091(18) Uiso 0.305(6) 1 d PD N 14
Cl5F Cl 0.9968(9) 0.6888(9) 0.5935(5) 0.1091(18) Uiso 0.305(6) 1 d PD N 14
C5SD C 1.0841(17) 0.795(3) 0.4598(9) 0.1091(18) Uiso 0.316(7) 1 d PD O 15
Cl5G Cl 1.0815(9) 0.8440(9) 0.4129(4) 0.1091(18) Uiso 0.316(7) 1 d PD O 15
Cl5H Cl 0.9811(9) 0.7994(9) 0.4812(4) 0.1091(18) Uiso 0.316(7) 1 d PD O 15
O1S O 0.3589(10) 0.1517(9) 0.4263(4) 0.112(7) Uiso 0.73(3) 1 d P P 16

loop_
_atom_site_aniso_label
_atom_site_aniso_U_11
_atom_site_aniso_U_22
_atom_site_aniso_U_33
_atom_site_aniso_U_23
_atom_site_aniso_U_13
_atom_site_aniso_U_12
Cu1 0.0330(6) 0.0594(8) 0.0261(6) 0.0075(6) 0.0002(5) -0.0033(7)
Cu2 0.0401(7) 0.0525(7) 0.0243(6) 0.0035(6) 0.0010(5) -0.0072(7)
C1A 0.046(7) 0.041(6) 0.032(6) 0.012(5) -0.002(5) 0.006(6)
C2A 0.065(9) 0.029(6) 0.058(8) 0.012(5) 0.013(6) 0.011(6)
C3A 0.042(7) 0.045(7) 0.046(7) 0.008(6) -0.011(5) 0.020(6)
C4A 0.035(6) 0.057(7) 0.024(6) 0.007(5) 0.001(5) 0.002(5)
C5A 0.028(6) 0.065(8) 0.027(6) 0.016(6) -0.006(5) 0.006(6)
C6A 0.085(9) 0.043(7) 0.040(7) -0.006(6) -0.008(7) 0.002(7)
C7A 0.125(13) 0.025(6) 0.060(8) -0.013(6) -0.008(9) 0.011(8)
C8A 0.076(10) 0.070(9) 0.056(8) -0.003(7) 0.009(7) 0.027(8)
C9A 0.056(8) 0.059(8) 0.027(6) 0.002(5) -0.009(5) 0.022(7)
C10A 0.068(9) 0.117(12) 0.032(7) 0.000(8) 0.013(7) 0.031(9)
C11A 0.056(8) 0.131(13) 0.028(7) -0.027(8) 0.017(6) 0.009(8)
C12A 0.044(8) 0.100(10) 0.046(7) 0.005(7) -0.013(6) 0.005(7)
C13A 0.033(6) 0.063(8) 0.024(5) -0.001(5) 0.002(4) 0.006(5)
C14A 0.052(7) 0.081(8) 0.028(6) 0.011(6) 0.003(5) -0.009(6)
C15A 0.048(7) 0.018(5) 0.041(6) -0.009(5) -0.005(5) -0.002(5)
N1A 0.039(5) 0.057(6) 0.029(5) 0.004(4) -0.003(4) 0.003(5)
O1A 0.035(5) 0.056(5) 0.053(5) 0.000(4) 0.001(4) -0.006(4)
O2A 0.031(4) 0.061(5) 0.039(4) -0.010(4) -0.004(3) -0.004(4)
O3A 0.020(4) 0.060(5) 0.033(4) 0.006(3) 0.001(3) 0.004(3)
O4A 0.037(4) 0.052(4) 0.031(4) 0.007(3) 0.002(3) -0.012(3)
C1B 0.054(7) 0.033(6) 0.028(6) 0.004(5) -0.009(5) 0.003(6)
C2B 0.041(6) 0.042(7) 0.023(5) -0.013(5) 0.003(5) 0.000(5)
C3B 0.048(7) 0.038(6) 0.037(6) -0.008(5) -0.001(5) 0.001(6)
C4B 0.061(8) 0.042(7) 0.040(7) 0.002(5) -0.002(5) -0.004(6)
C5B 0.046(7) 0.029(6) 0.034(6) -0.004(5) -0.002(5) 0.005(5)
C6B 0.046(7) 0.066(8) 0.021(5) -0.007(5) 0.000(5) 0.009(6)
C7B 0.063(8) 0.049(7) 0.025(6) 0.001(5) -0.008(5) 0.005(6)
C8B 0.053(8) 0.073(9) 0.049(7) -0.012(7) -0.012(6) 0.001(7)
C9B 0.043(7) 0.050(7) 0.062(8) -0.010(6) -0.004(6) -0.009(6)
C10B 0.065(9) 0.072(9) 0.116(12) 0.028(9) -0.002(9) -0.031(8)
C11B 0.081(10) 0.058(9) 0.126(12) 0.044(9) -0.022(9) -0.011(9)
C12B 0.067(9) 0.053(9) 0.089(10) 0.008(7) -0.012(7) -0.002(7)
C13B 0.049(7) 0.057(7) 0.045(7) 0.005(6) 0.013(6) 0.006(6)
C14B 0.087(10) 0.068(9) 0.066(9) -0.004(7) 0.016(7) 0.017(7)
C15B 0.035(6) 0.043(7) 0.041(6) 0.013(5) -0.011(5) 0.007(5)
N1B 0.043(5) 0.030(5) 0.036(5) -0.002(4) 0.003(4) 0.005(4)
O1B 0.071(5) 0.049(5) 0.033(4) 0.005(4) 0.005(4) -0.008(4)
O2B 0.057(5) 0.044(4) 0.055(5) 0.005(4) -0.010(4) 0.013(4)
O3B 0.024(4) 0.065(5) 0.043(4) 0.014(4) 0.006(3) 0.004(4)
O4B 0.041(4) 0.041(4) 0.043(4) 0.005(3) 0.008(4) 0.002(3)
C1C 0.044(7) 0.074(9) 0.061(9) 0.026(8) 0.000(6) 0.005(7)
C2C 0.062(8) 0.048(8) 0.063(8) 0.025(7) 0.000(7) 0.004(7)
C3C 0.045(7) 0.060(8) 0.057(8) 0.029(7) 0.002(6) 0.006(6)
C4C 0.049(8) 0.101(11) 0.054(8) 0.043(8) -0.002(6) -0.005(8)
C5C 0.108(12) 0.096(12) 0.057(10) 0.029(9) -0.037(8) -0.051(10)
C6C 0.077(9) 0.073(9) 0.058(8) 0.033(8) 0.017(7) -0.002(8)
C7C 0.146(14) 0.070(10) 0.084(11) 0.008(9) 0.043(10) 0.004(10)
C8C 0.135(13) 0.063(10) 0.083(11) 0.025(9) 0.033(9) 0.027(10)
C9C 0.078(9) 0.054(8) 0.055(9) 0.018(7) 0.012(7) 0.008(7)
C10C 0.076(10) 0.063(10) 0.086(12) 0.042(9) 0.018(8) 0.026(8)
C11C 0.097(12) 0.110(13) 0.054(9) 0.030(10) 0.006(8) 0.035(11)
C12C 0.140(14) 0.093(11) 0.045(8) 0.036(8) 0.003(9) 0.002(10)
C13C 0.073(10) 0.077(9) 0.071(9) 0.033(7) -0.033(8) -0.022(8)
C14C 0.044(9) 0.148(14) 0.104(11) 0.076(10) -0.028(8) -0.012(9)
C15C 0.066(9) 0.077(9) 0.043(8) 0.019(6) -0.013(7) -0.045(8)
N1C 0.055(7) 0.076(7) 0.056(7) 0.034(6) -0.023(5) -0.036(6)
O1C 0.072(6) 0.105(7) 0.035(5) 0.018(5) -0.004(4) 0.014(5)
O2C 0.231(14) 0.147(10) 0.039(6) 0.019(6) -0.058(7) -0.081(10)
O3C 0.047(5) 0.075(5) 0.054(5) 0.017(4) -0.006(4) -0.002(4)
O4C 0.053(5) 0.079(6) 0.038(4) 0.017(4) -0.004(4) -0.030(5)
C1D 0.034(8) 0.140(14) 0.048(9) -0.047(9) 0.013(6) -0.039(8)
C2D 0.064(10) 0.181(17) 0.039(8) -0.044(10) 0.010(8) -0.036(11)
C3D 0.068(10) 0.172(18) 0.052(10) -0.065(12) 0.016(8) -0.070(11)
C4D 0.071(10) 0.100(12) 0.058(10) -0.038(9) 0.031(8) -0.048(9)
C5D 0.113(14) 0.104(14) 0.068(12) -0.044(10) 0.034(10) -0.083(12)
C6D 0.091(12) 0.28(3) 0.033(9) -0.008(12) -0.016(8) 0.048(14)
C7D 0.100(13) 0.25(3) 0.047(10) -0.033(12) -0.010(9) 0.043(14)
C8D 0.097(14) 0.28(3) 0.027(9) 0.005(13) -0.007(9) 0.032(17)
C9D 0.061(10) 0.164(17) 0.053(10) -0.049(11) 0.029(8) -0.068(11)
C10D 0.092(12) 0.175(19) 0.042(9) -0.046(11) 0.035(9) -0.092(13)
C11D 0.177(19) 0.099(13) 0.067(11) -0.042(10) 0.052(12) -0.072(13)
C12D 0.165(16) 0.099(11) 0.045(8) -0.044(8) 0.054(9) -0.059(11)
C13D 0.048(8) 0.085(9) 0.037(7) -0.018(6) 0.012(5) -0.024(7)
C14D 0.124(13) 0.178(16) 0.033(7) -0.017(9) 0.019(8) -0.071(12)
C15D 0.055(7) 0.070(8) 0.023(6) 0.007(6) 0.004(6) -0.012(6)
N1D 0.070(8) 0.069(7) 0.041(6) -0.021(6) 0.019(5) -0.026(6)
O1D 0.050(5) 0.146(9) 0.045(5) -0.026(5) -0.002(4) -0.017(6)
O2D 0.166(12) 0.074(7) 0.068(7) -0.017(6) 0.046(7) -0.038(7)
O3D 0.044(4) 0.071(5) 0.022(4) 0.000(3) 0.000(3) -0.012(4)
O4D 0.050(5) 0.070(5) 0.022(4) 0.004(3) 0.004(3) -0.013(4)
C1E 0.071(8) 0.047(8) 0.040(7) 0.008(6) -0.015(6) -0.012(7)
C2E 0.042(7) 0.071(9) 0.055(8) -0.014(6) -0.018(6) 0.005(6)
C3E 0.042(6) 0.055(8) 0.031(6) -0.002(6) 0.005(5) -0.005(6)
C4E 0.053(7) 0.061(8) 0.022(6) 0.014(5) 0.018(5) 0.017(6)
C5E 0.048(7) 0.029(6) 0.046(7) 0.013(5) -0.016(5) 0.008(5)
C6E 0.090(11) 0.067(9) 0.073(9) -0.023(7) -0.026(8) 0.034(8)
C7E 0.079(10) 0.078(10) 0.090(11) -0.031(9) -0.032(9) 0.036(8)
C8E 0.055(8) 0.095(12) 0.098(12) -0.052(10) 0.008(8) 0.009(9)
C9E 0.062(8) 0.079(10) 0.059(9) -0.012(8) 0.007(6) 0.014(7)
C10E 0.091(10) 0.102(12) 0.057(9) -0.030(10) 0.021(7) -0.013(10)
C11E 0.098(11) 0.141(15) 0.023(7) -0.001(8) 0.003(7) -0.030(10)
C12E 0.060(9) 0.101(11) 0.059(9) -0.002(8) 0.006(7) 0.012(8)
C13E 0.066(8) 0.061(8) 0.031(6) -0.018(6) 0.022(6) -0.014(6)
C14E 0.051(8) 0.106(10) 0.039(7) -0.017(7) 0.003(5) -0.033(7)
C15E 0.051(7) 0.040(7) 0.039(7) 0.002(5) 0.005(6) -0.011(6)
N1E 0.051(6) 0.052(6) 0.043(6) 0.001(5) 0.016(4) -0.010(5)
O1E 0.083(6) 0.052(5) 0.054(5) 0.004(4) -0.008(4) -0.008(4)
O2E 0.058(5) 0.060(6) 0.045(5) 0.014(4) 0.012(4) 0.009(4)
O3E 0.047(4) 0.097(6) 0.027(4) -0.002(4) 0.000(3) -0.015(4)
O4E 0.052(5) 0.054(5) 0.030(4) 0.004(3) 0.001(3) -0.011(4)

loop_
_atom_type_symbol
_atom_type_description
_atom_type_scat_dispersion_real
_atom_type_scat_dispersion_imag
_atom_type_scat_source
C C 0.0033 0.0016 'International Tables Vol C Tables 4.2.6.8 and 6.1.1.4'
H H 0.0000 0.0000 'International Tables Vol C Tables 4.2.6.8 and 6.1.1.4'
N N 0.0061 0.0033 'International Tables Vol C Tables 4.2.6.8 and 6.1.1.4'
O O 0.0106 0.0060 'International Tables Vol C Tables 4.2.6.8 and 6.1.1.4'
Cu Cu 0.3201 1.2651 'International Tables Vol C Tables 4.2.6.8 and 6.1.1.4'
Cl Cl 0.1484 0.1585 'International Tables Vol C Tables 4.2.6.8 and 6.1.1.4'

loop_
_geom_angle_atom_site_label_1
_geom_angle_atom_site_label_2
_geom_angle_atom_site_label_3
_geom_angle
_geom_angle_site_symmetry_1
_geom_angle_site_symmetry_3
O3B Cu1 O3D 167.2(3) . .
O3B Cu1 O3C 88.9(3) . .
O3D Cu1 O3C 88.1(3) . .
O3B Cu1 O3A 91.8(3) . .
O3D Cu1 O3A 89.4(3) . .
O3C Cu1 O3A 171.7(3) . .
O3B Cu1 O2A 91.6(3) . 4_556
O3D Cu1 O2A 101.1(3) . 4_556
O3C Cu1 O2A 98.8(3) . 4_556
O3A Cu1 O2A 89.4(2) . 4_556
O3B Cu1 Cu2 82.40(19) . .
O3D Cu1 Cu2 84.9(2) . .
O3C Cu1 Cu2 84.0(2) . .
O3A Cu1 Cu2 87.91(18) . .
O2A Cu1 Cu2 173.34(18) 4_556 .
O4B Cu2 O4C 87.9(3) . .
O4B Cu2 O4D 171.5(3) . .
O4C Cu2 O4D 91.3(3) . .
O4B Cu2 O4A 88.9(3) . .
O4C Cu2 O4A 166.6(3) . .
O4D Cu2 O4A 90.0(3) . .
O4B Cu2 O4E 87.9(3) . .
O4C Cu2 O4E 108.3(3) . .
O4D Cu2 O4E 100.4(3) . .
O4A Cu2 O4E 84.6(2) . .
O4B Cu2 Cu1 87.3(2) . .
O4C Cu2 Cu1 85.1(2) . .
O4D Cu2 Cu1 84.2(2) . .
O4A Cu2 Cu1 81.76(18) . .
O4E Cu2 Cu1 165.59(17) . .
O1A C1A N1A 119.1(9) . .
O1A C1A C2A 124.6(10) . .
N1A C1A C2A 116.4(10) . .
C6A C2A C3A 124.0(11) . .
C6A C2A C1A 118.6(11) . .
C3A C2A C1A 117.3(10) . .
C2A C3A C4A 123.4(10) . .
C2A C3A C9A 118.9(11) . .
C4A C3A C9A 117.7(11) . .
C12A C4A C3A 120.1(10) . .
C12A C4A C5A 118.0(10) . .
C3A C4A C5A 121.9(10) . .
O2A C5A N1A 118.0(9) . .
O2A C5A C4A 126.6(10) . .
N1A C5A C4A 115.4(10) . .
C7A C6A C2A 117.9(13) . .
C7A C6A H6A 121.1 . .
C2A C6A H6A 121.1 . .
C6A C7A C8A 122.9(12) . .
C6A C7A H7A 118.6 . .
C8A C7A H7A 118.6 . .
C7A C8A C9A 119.7(11) . .
C7A C8A H8A 120.1 . .
C9A C8A H8A 120.1 . .
C10A C9A C3A 121.1(11) . .
C10A C9A C8A 122.6(11) . .
C3A C9A C8A 116.3(11) . .
C11A C10A C9A 121.3(12) . .
C11A C10A H10A 119.4 . .
C9A C10A H10A 119.4 . .
C10A C11A C12A 118.4(12) . .
C10A C11A H11A 120.8 . .
C12A C11A H11A 120.8 . .
C4A C12A C11A 121.4(12) . .
C4A C12A H12A 119.3 . .
C11A C12A H12A 119.3 . .
N1A C13A C14A 113.5(8) . .
N1A C13A C15A 107.7(7) . .
C14A C13A C15A 116.3(8) . .
N1A C13A H13A 106.2 . .
C14A C13A H13A 106.2 . .
C15A C13A H13A 106.2 . .
C13A C14A H14A 109.5 . .
C13A C14A H14B 109.5 . .
H14A C14A H14B 109.5 . .
C13A C14A H14C 109.5 . .
H14A C14A H14C 109.5 . .
H14B C14A H14C 109.5 . .
O3A C15A O4A 127.2(9) . .
O3A C15A C13A 120.5(8) . .
O4A C15A C13A 112.2(8) . .
C5A N1A C1A 125.2(9) . .
C5A N1A C13A 118.8(9) . .
C1A N1A C13A 115.8(8) . .
C5A O2A Cu1 132.0(6) . 4_456
C15A O3A Cu1 118.2(6) . .
C15A O4A Cu2 124.8(6) . .
O1B C1B N1B 120.7(10) . .
O1B C1B C2B 121.6(9) . .
N1B C1B C2B 117.7(9) . .
C6B C2B C3B 120.8(10) . .
C6B C2B C1B 120.3(10) . .
C3B C2B C1B 118.9(9) . .
C2B C3B C9B 119.3(10) . .
C2B C3B C4B 120.0(10) . .
C9B C3B C4B 120.7(10) . .
C12B C4B C5B 120.6(11) . .
C12B C4B C3B 117.5(11) . .
C5B C4B C3B 121.9(10) . .
O2B C5B N1B 119.9(9) . .
O2B C5B C4B 124.3(10) . .
N1B C5B C4B 115.7(9) . .
C7B C6B C2B 120.3(11) . .
C7B C6B H6B 119.8 . .
C2B C6B H6B 119.8 . .
C6B C7B C8B 120.7(11) . .
C6B C7B H7B 119.6 . .
C8B C7B H7B 119.6 . .
C7B C8B C9B 120.9(11) . .
C7B C8B H8B 119.5 . .
C9B C8B H8B 119.5 . .
C8B C9B C3B 117.9(10) . .
C8B C9B C10B 124.5(11) . .
C3B C9B C10B 117.6(11) . .
C11B C10B C9B 120.1(12) . .
C11B C10B H10B 120.0 . .
C9B C10B H10B 120.0 . .
C10B C11B C12B 122.5(12) . .
C10B C11B H11B 118.7 . .
C12B C11B H11B 118.7 . .
C4B C12B C11B 121.5(12) . .
C4B C12B H12B 119.3 . .
C11B C12B H12B 119.3 . .
N1B C13B C15B 109.9(8) . .
N1B C13B C14B 112.0(9) . .
C15B C13B C14B 113.3(9) . .
N1B C13B H13B 107.1 . .
C15B C13B H13B 107.1 . .
C14B C13B H13B 107.1 . .
C13B C14B H14D 109.5 . .
C13B C14B H14E 109.5 . .
H14D C14B H14E 109.5 . .
C13B C14B H14F 109.5 . .
H14D C14B H14F 109.5 . .
H14E C14B H14F 109.5 . .
O3B C15B O4B 126.9(10) . .
O3B C15B C13B 117.9(10) . .
O4B C15B C13B 114.8(9) . .
C1B N1B C5B 125.5(9) . .
C1B N1B C13B 117.9(8) . .
C5B N1B C13B 116.6(8) . .
C15B O3B Cu1 124.6(7) . .
C15B O4B Cu2 118.5(6) . .
O1C C1C N1C 119.0(11) . .
O1C C1C C2C 122.7(13) . .
N1C C1C C2C 118.1(11) . .
C6C C2C C3C 118.0(11) . .
C6C C2C C1C 122.8(12) . .
C3C C2C C1C 119.0(12) . .
C4C C3C C9C 120.4(12) . .
C4C C3C C2C 120.7(11) . .
C9C C3C C2C 118.8(12) . .
C12C C4C C3C 120.5(12) . .
C12C C4C C5C 118.7(15) . .
C3C C4C C5C 120.7(12) . .
O2C C5C N1C 118.2(12) . .
O2C C5C C4C 124.6(14) . .
N1C C5C C4C 117.2(13) . .
C2C C6C C7C 125.3(13) . .
C2C C6C H6C 117.4 . .
C7C C6C H6C 117.4 . .
C8C C7C C6C 116.7(15) . .
C8C C7C H7C 121.6 . .
C6C C7C H7C 121.6 . .
C7C C8C C9C 120.8(14) . .
C7C C8C H8C 119.6 . .
C9C C8C H8C 119.6 . .
C8C C9C C3C 120.1(12) . .
C8C C9C C10C 123.0(12) . .
C3C C9C C10C 116.9(13) . .
C11C C10C C9C 122.2(13) . .
C11C C10C H10C 118.9 . .
C9C C10C H10C 118.9 . .
C10C C11C C12C 119.9(13) . .
C10C C11C H11C 120.1 . .
C12C C11C H11C 120.1 . .
C4C C12C C11C 120.0(15) . .
C4C C12C H12C 120.0 . .
C11C C12C H12C 120.0 . .
N1C C13C C15C 110.4(10) . .
N1C C13C C14C 111.7(11) . .
C15C C13C C14C 115.5(12) . .
N1C C13C H13C 106.2 . .
C15C C13C H13C 106.2 . .
C14C C13C H13C 106.2 . .
C13C C14C H14G 109.5 . .
C13C C14C H14H 109.5 . .
H14G C14C H14H 109.5 . .
C13C C14C H14I 109.5 . .
H14G C14C H14I 109.5 . .
H14H C14C H14I 109.5 . .
O4C C15C O3C 125.0(11) . .
O4C C15C C13C 117.1(11) . .
O3C C15C C13C 117.6(12) . .
C1C N1C C5C 124.2(10) . .
C1C N1C C13C 117.6(10) . .
C5C N1C C13C 118.2(11) . .
C15C O3C Cu1 122.5(8) . .
C15C O4C Cu2 123.2(7) . .
O1D C1D N1D 118.9(12) . .
O1D C1D C2D 122.0(18) . .
N1D C1D C2D 119.1(15) . .
C3D C2D C6D 118.1(15) . .
C3D C2D C1D 120.4(18) . .
C6D C2D C1D 121.4(17) . .
C2D C3D C4D 122.7(14) . .
C2D C3D C9D 121(2) . .
C4D C3D C9D 116.5(17) . .
C12D C4D C3D 124.5(15) . .
C12D C4D C5D 118.9(18) . .
C3D C4D C5D 116.6(15) . .
O2D C5D N1D 120.9(14) . .
O2D C5D C4D 123.0(18) . .
N1D C5D C4D 116.1(17) . .
C7D C6D C2D 118.4(18) . .
C7D C6D H6D 120.8 . .
C2D C6D H6D 120.8 . .
C8D C7D C6D 125(2) . .
C8D C7D H7D 117.7 . .
C6D C7D H7D 117.7 . .
C7D C8D C9D 121.7(17) . .
C7D C8D H8D 119.1 . .
C9D C8D H8D 119.1 . .
C8D C9D C10D 130.0(16) . .
C8D C9D C3D 116.3(18) . .
C10D C9D C3D 113.7(19) . .
C11D C10D C9D 125.6(15) . .
C11D C10D H10D 117.2 . .
C9D C10D H10D 117.2 . .
C10D C11D C12D 120.4(17) . .
C10D C11D H11D 119.8 . .
C12D C11D H11D 119.8 . .
C4D C12D C11D 119.2(18) . .
C4D C12D H12D 120.4 . .
C11D C12D H12D 120.4 . .
N1D C13D C15D 109.9(9) . .
N1D C13D C14D 112.0(9) . .
C15D C13D C14D 118.4(11) . .
N1D C13D H13D 105.1 . .
C15D C13D H13D 105.1 . .
C14D C13D H13D 105.1 . .
C13D C14D H14J 109.5 . .
C13D C14D H14K 109.5 . .
H14J C14D H14K 109.5 . .
C13D C14D H14L 109.5 . .
H14J C14D H14L 109.5 . .
H14K C14D H14L 109.5 . .
O4D C15D O3D 124.8(10) . .
O4D C15D C13D 118.0(10) . .
O3D C15D C13D 116.9(9) . .
C5D N1D C1D 124.6(12) . .
C5D N1D C13D 117.7(12) . .
C1D N1D C13D 117.3(10) . .
C15D O3D Cu1 121.9(7) . .
C15D O4D Cu2 123.8(7) . .
O1E C1E N1E 120.1(10) . .
O1E C1E C2E 123.2(11) . .
N1E C1E C2E 116.6(10) . .
C6E C2E C3E 120.2(11) . .
C6E C2E C1E 120.3(11) . .
C3E C2E C1E 119.4(10) . .
C4E C3E C9E 121.4(10) . .
C4E C3E C2E 120.6(10) . .
C9E C3E C2E 118.0(11) . .
C12E C4E C3E 118.6(10) . .
C12E C4E C5E 121.8(11) . .
C3E C4E C5E 119.5(9) . .
O2E C5E N1E 120.2(10) . .
O2E C5E C4E 122.1(9) . .
N1E C5E C4E 117.7(9) . .
C2E C6E C7E 119.9(13) . .
C2E C6E H6E 120.0 . .
C7E C6E H6E 120.0 . .
C6E C7E C8E 120.7(12) . .
C6E C7E H7E 119.6 . .
C8E C7E H7E 119.6 . .
C9E C8E C7E 117.6(13) . .
C9E C8E H8E 121.2 . .
C7E C8E H8E 121.2 . .
C8E C9E C10E 117.6(14) . .
C8E C9E C3E 123.5(13) . .
C10E C9E C3E 118.9(12) . .
C9E C10E C11E 118.4(12) . .
C9E C10E H10E 120.8 . .
C11E C10E H10E 120.8 . .
C12E C11E C10E 123.1(13) . .
C12E C11E H11E 118.5 . .
C10E C11E H11E 118.5 . .
C4E C12E C11E 119.4(13) . .
C4E C12E H12E 120.3 . .
C11E C12E H12E 120.3 . .
N1E C13E C14E 112.9(9) . .
N1E C13E C15E 110.2(9) . .
C14E C13E C15E 114.7(9) . .
N1E C13E H13E 106.1 . .
C14E C13E H13E 106.1 . .
C15E C13E H13E 106.1 . .
C13E C14E H14M 109.5 . .
C13E C14E H14N 109.5 . .
H14M C14E H14N 109.5 . .
C13E C14E H14O 109.5 . .
H14M C14E H14O 109.5 . .
H14N C14E H14O 109.5 . .
O4E C15E O3E 124.6(9) . .
O4E C15E C13E 123.5(10) . .
O3E C15E C13E 112.0(10) . .
C1E N1E C5E 125.3(9) . .
C1E N1E C13E 115.8(9) . .
C5E N1E C13E 118.8(9) . .
C15E O3E H3E 101.2 . .
C15E O4E Cu2 124.0(6) . .

loop_
_geom_bond_atom_site_label_1
_geom_bond_atom_site_label_2
_geom_bond_distance
_geom_bond_site_symmetry_2
Cu1 O3B 1.936(7) .
Cu1 O3D 1.944(7) .
Cu1 O3C 1.956(7) .
Cu1 O3A 1.989(6) .
Cu1 O2A 2.227(6) 4_556
Cu1 Cu2 2.6165(15) .
Cu2 O4B 1.930(6) .
Cu2 O4C 1.932(8) .
Cu2 O4D 1.941(7) .
Cu2 O4A 1.976(6) .
Cu2 O4E 2.278(7) .
C1A O1A 1.199(11) .
C1A N1A 1.424(13) .
C1A C2A 1.514(14) .
C2A C6A 1.372(15) .
C2A C3A 1.386(15) .
C3A C4A 1.403(14) .
C3A C9A 1.440(14) .
C4A C12A 1.386(14) .
C4A C5A 1.428(14) .
C5A O2A 1.202(12) .
C5A N1A 1.421(13) .
C6A C7A 1.360(16) .
C6A H6A 0.9500 .
C7A C8A 1.389(17) .
C7A H7A 0.9500 .
C8A C9A 1.458(16) .
C8A H8A 0.9500 .
C9A C10A 1.399(16) .
C10A C11A 1.352(17) .
C10A H10A 0.9500 .
C11A C12A 1.450(15) .
C11A H11A 0.9500 .
C12A H12A 0.9500 .
C13A N1A 1.475(12) .
C13A C14A 1.542(12) .
C13A C15A 1.555(13) .
C13A H13A 1.0000 .
C14A H14A 0.9800 .
C14A H14B 0.9800 .
C14A H14C 0.9800 .
C15A O3A 1.239(11) .
C15A O4A 1.286(11) .
O2A Cu1 2.227(6) 4_456
C1B O1B 1.234(11) .
C1B N1B 1.357(12) .
C1B C2B 1.495(14) .
C2B C6B 1.369(13) .
C2B C3B 1.383(13) .
C3B C9B 1.419(14) .
C3B C4B 1.436(14) .
C4B C12B 1.365(15) .
C4B C5B 1.421(14) .
C5B O2B 1.223(11) .
C5B N1B 1.415(12) .
C6B C7B 1.357(14) .
C6B H6B 0.9500 .
C7B C8B 1.367(14) .
C7B H7B 0.9500 .
C8B C9B 1.395(15) .
C8B H8B 0.9500 .
C9B C10B 1.455(15) .
C10B C11B 1.302(16) .
C10B H10B 0.9500 .
C11B C12B 1.413(17) .
C11B H11B 0.9500 .
C12B H12B 0.9500 .
C13B N1B 1.489(12) .
C13B C15B 1.523(14) .
C13B C14B 1.541(14) .
C13B H13B 1.0000 .
C14B H14D 0.9800 .
C14B H14E 0.9800 .
C14B H14F 0.9800 .
C15B O3B 1.250(11) .
C15B O4B 1.288(11) .
C1C O1C 1.250(13) .
C1C N1C 1.355(15) .
C1C C2C 1.446(16) .
C2C C6C 1.339(16) .
C2C C3C 1.427(16) .
C3C C4C 1.371(17) .
C3C C9C 1.416(15) .
C4C C12C 1.367(16) .
C4C C5C 1.433(17) .
C5C O2C 1.206(16) .
C5C N1C 1.410(16) .
C6C C7C 1.413(17) .
C6C H6C 0.9500 .
C7C C8C 1.383(18) .
C7C H7C 0.9500 .
C8C C9C 1.411(18) .
C8C H8C 0.9500 .
C9C C10C 1.430(18) .
C10C C11C 1.313(18) .
C10C H10C 0.9500 .
C11C C12C 1.420(19) .
C11C H11C 0.9500 .
C12C H12C 0.9500 .
C13C N1C 1.488(14) .
C13C C15C 1.491(16) .
C13C C14C 1.514(18) .
C13C H13C 1.0000 .
C14C H14G 0.9800 .
C14C H14H 0.9800 .
C14C H14I 0.9800 .
C15C O4C 1.253(14) .
C15C O3C 1.280(13) .
C1D O1D 1.241(15) .
C1D N1D 1.412(18) .
C1D C2D 1.437(17) .
C2D C3D 1.35(2) .
C2D C6D 1.38(2) .
C3D C4D 1.48(2) .
C3D C9D 1.484(19) .
C4D C12D 1.336(19) .
C4D C5D 1.54(2) .
C5D O2D 1.21(2) .
C5D N1D 1.39(2) .
C6D C7D 1.38(2) .
C6D H6D 0.9500 .
C7D C8D 1.28(2) .
C7D H7D 0.9500 .
C8D C9D 1.34(2) .
C8D H8D 0.9500 .
C9D C10D 1.47(2) .
C10D C11D 1.34(2) .
C10D H10D 0.9500 .
C11D C12D 1.400(19) .
C11D H11D 0.9500 .
C12D H12D 0.9500 .
C13D N1D 1.482(13) .
C13D C15D 1.487(15) .
C13D C14D 1.489(16) .
C13D H13D 1.0000 .
C14D H14J 0.9800 .
C14D H14K 0.9800 .
C14D H14L 0.9800 .
C15D O4D 1.247(11) .
C15D O3D 1.289(12) .
C1E O1E 1.235(11) .
C1E N1E 1.377(13) .
C1E C2E 1.481(15) .
C2E C6E 1.381(15) .
C2E C3E 1.417(14) .
C3E C4E 1.410(14) .
C3E C9E 1.417(15) .
C4E C12E 1.378(15) .
C4E C5E 1.459(14) .
C5E O2E 1.209(11) .
C5E N1E 1.386(12) .
C6E C7E 1.396(17) .
C6E H6E 0.9500 .
C7E C8E 1.445(19) .
C7E H7E 0.9500 .
C8E C9E 1.337(17) .
C8E H8E 0.9500 .
C9E C10E 1.384(18) .
C10E C11E 1.393(19) .
C10E H10E 0.9500 .
C11E C12E 1.385(17) .
C11E H11E 0.9500 .
C12E H12E 0.9500 .
C13E N1E 1.461(12) .
C13E C14E 1.527(15) .
C13E C15E 1.534(14) .
C13E H13E 1.0000 .
C14E H14M 0.9800 .
C14E H14N 0.9800 .
C14E H14O 0.9800 .
C15E O4E 1.198(11) .
C15E O3E 1.320(12) .
O3E H3E 0.8500 .
C1SA Cl1B 1.699(18) .
C1SA Cl1A 1.768(18) .
C1SB Cl1C 1.739(19) .
C1SB Cl1D 1.746(19) .
C2SA Cl2B 1.75(2) .
C2SA Cl2A 1.75(2) .
C2SB Cl2C 1.75(2) .
C2SB Cl2D 1.76(2) .
C2SC Cl2F 1.76(2) .
C2SC Cl2E 1.76(2) .
C2SD Cl2G 1.75(2) .
C2SD Cl2H 1.77(2) .
C3SA Cl3B 1.74(2) .
C3SA Cl3A 1.74(2) .
C3SB Cl3D 1.755(16) .
C3SB Cl3C 1.801(16) .
C4SA Cl4A 1.729(18) .
C4SA Cl4B 1.765(18) .
C4SB Cl4D 1.75(2) .
C4SB Cl4C 1.75(2) .
C4SC Cl4E 1.76(2) .
C4SC Cl4F 1.77(2) .
C5SA Cl5B 1.732(18) .
C5SA Cl5A 1.742(18) .
C5SB Cl5C 1.75(2) .
C5SB Cl5D 1.77(2) .
C5SC Cl5E 1.70(2) .
C5SC Cl5F 1.73(2) .
C5SD Cl5G 1.73(2) .
C5SD Cl5H 1.76(2) .

loop_
_geom_hbond_atom_site_label_D
_geom_hbond_atom_site_label_H
_geom_hbond_atom_site_label_A
_geom_hbond_distance_DH
_geom_hbond_distance_HA
_geom_hbond_distance_DA
_geom_hbond_angle_DHA
O3E H3E O4A 0.85 1.72 2.569(9) 172

loop_
_geom_torsion_atom_site_label_1
_geom_torsion_atom_site_label_2
_geom_torsion_atom_site_label_3
_geom_torsion_atom_site_label_4
_geom_torsion
_geom_torsion_site_symmetry_1
_geom_torsion_site_symmetry_4
O3B Cu1 Cu2 O4B -1.0(3) . .
O3D Cu1 Cu2 O4B -179.3(3) . .
O3C Cu1 Cu2 O4B -90.7(3) . .
O3A Cu1 Cu2 O4B 91.1(3) . .
O3B Cu1 Cu2 O4C 87.1(3) . .
O3D Cu1 Cu2 O4C -91.2(3) . .
O3C Cu1 Cu2 O4C -2.6(3) . .
O3A Cu1 Cu2 O4C 179.2(3) . .
O3B Cu1 Cu2 O4D 178.9(3) . .
O3D Cu1 Cu2 O4D 0.6(3) . .
O3C Cu1 Cu2 O4D 89.2(3) . .
O3A Cu1 Cu2 O4D -89.0(3) . .
O3B Cu1 Cu2 O4A -90.3(3) . .
O3D Cu1 Cu2 O4A 91.4(3) . .
O3C Cu1 Cu2 O4A -180.0(3) . .
O3A Cu1 Cu2 O4A 1.8(3) . .
O3B Cu1 Cu2 O4E -71.8(8) . .
O3D Cu1 Cu2 O4E 109.9(8) . .
O3C Cu1 Cu2 O4E -161.5(8) . .
O3A Cu1 Cu2 O4E 20.3(8) . .
O1A C1A C2A C6A 4.1(15) . .
N1A C1A C2A C6A -177.4(9) . .
O1A C1A C2A C3A -174.2(10) . .
N1A C1A C2A C3A 4.4(13) . .
C6A C2A C3A C4A 179.3(10) . .
C1A C2A C3A C4A -2.5(15) . .
C6A C2A C3A C9A -2.4(16) . .
C1A C2A C3A C9A 175.8(8) . .
C2A C3A C4A C12A 175.6(10) . .
C9A C3A C4A C12A -2.7(14) . .
C2A C3A C4A C5A -3.4(15) . .
C9A C3A C4A C5A 178.2(9) . .
C12A C4A C5A O2A 7.6(15) . .
C3A C4A C5A O2A -173.3(9) . .
C12A C4A C5A N1A -172.0(9) . .
C3A C4A C5A N1A 7.1(13) . .
C3A C2A C6A C7A -3.0(16) . .
C1A C2A C6A C7A 178.9(9) . .
C2A C6A C7A C8A 5.5(17) . .
C6A C7A C8A C9A -2.7(18) . .
C2A C3A C9A C10A -176.4(10) . .
C4A C3A C9A C10A 2.0(15) . .
C2A C3A C9A C8A 5.0(14) . .
C4A C3A C9A C8A -176.6(9) . .
C7A C8A C9A C10A 178.8(11) . .
C7A C8A C9A C3A -2.7(15) . .
C3A C9A C10A C11A 0.5(17) . .
C8A C9A C10A C11A 179.0(11) . .
C9A C10A C11A C12A -2.2(18) . .
C3A C4A C12A C11A 1.1(15) . .
C5A C4A C12A C11A -179.8(10) . .
C10A C11A C12A C4A 1.4(17) . .
N1A C13A C15A O3A -142.3(9) . .
C14A C13A C15A O3A -13.6(13) . .
N1A C13A C15A O4A 41.4(10) . .
C14A C13A C15A O4A 170.1(8) . .
O2A C5A N1A C1A 175.3(8) . .
C4A C5A N1A C1A -5.1(13) . .
O2A C5A N1A C13A -10.4(13) . .
C4A C5A N1A C13A 169.2(8) . .
O1A C1A N1A C5A 178.1(9) . .
C2A C1A N1A C5A -0.5(13) . .
O1A C1A N1A C13A 3.7(12) . .
C2A C1A N1A C13A -174.9(8) . .
C14A C13A N1A C5A 108.3(9) . .
C15A C13A N1A C5A -121.3(9) . .
C14A C13A N1A C1A -76.8(10) . .
C15A C13A N1A C1A 53.5(10) . .
N1A C5A O2A Cu1 -120.7(8) . 4_456
C4A C5A O2A Cu1 59.8(13) . 4_456
O4A C15A O3A Cu1 -1.6(13) . .
C13A C15A O3A Cu1 -177.3(6) . .
O3B Cu1 O3A C15A 81.5(7) . .
O3D Cu1 O3A C15A -85.8(7) . .
O2A Cu1 O3A C15A 173.1(7) 4_556 .
Cu2 Cu1 O3A C15A -0.8(7) . .
O3A C15A O4A Cu2 4.1(13) . .
C13A C15A O4A Cu2 -179.9(6) . .
O4B Cu2 O4A C15A -90.9(7) . .
O4C Cu2 O4A C15A -14.6(17) . .
O4D Cu2 O4A C15A 80.7(7) . .
O4E Cu2 O4A C15A -178.9(7) . .
Cu1 Cu2 O4A C15A -3.4(6) . .
O1B C1B C2B C6B -5.0(14) . .
N1B C1B C2B C6B 174.4(8) . .
O1B C1B C2B C3B 175.1(9) . .
N1B C1B C2B C3B -5.5(13) . .
C6B C2B C3B C9B 2.9(14) . .
C1B C2B C3B C9B -177.3(9) . .
C6B C2B C3B C4B -176.8(9) . .
C1B C2B C3B C4B 3.1(13) . .
C2B C3B C4B C12B -176.1(10) . .
C9B C3B C4B C12B 4.3(15) . .
C2B C3B C4B C5B 2.0(15) . .
C9B C3B C4B C5B -177.6(9) . .
C12B C4B C5B O2B -7.2(16) . .
C3B C4B C5B O2B 174.8(9) . .
C12B C4B C5B N1B 173.5(10) . .
C3B C4B C5B N1B -4.5(14) . .
C3B C2B C6B C7B -3.3(14) . .
C1B C2B C6B C7B 176.9(9) . .
C2B C6B C7B C8B 0.9(15) . .
C6B C7B C8B C9B 1.9(15) . .
C7B C8B C9B C3B -2.2(15) . .
C7B C8B C9B C10B -179.7(11) . .
C2B C3B C9B C8B -0.1(14) . .
C4B C3B C9B C8B 179.5(10) . .
C2B C3B C9B C10B 177.5(10) . .
C4B C3B C9B C10B -2.9(15) . .
C8B C9B C10B C11B 179.1(13) . .
C3B C9B C10B C11B 1.6(19) . .
C9B C10B C11B C12B -2(2) . .
C5B C4B C12B C11B 177.5(12) . .
C3B C4B C12B C11B -4.4(18) . .
C10B C11B C12B C4B 3(2) . .
N1B C13B C15B O3B -144.8(8) . .
C14B C13B C15B O3B -18.7(13) . .
N1B C13B C15B O4B 41.6(11) . .
C14B C13B C15B O4B 167.7(9) . .
O1B C1B N1B C5B -177.7(8) . .
C2B C1B N1B C5B 2.9(13) . .
O1B C1B N1B C13B 1.7(13) . .
C2B C1B N1B C13B -177.7(8) . .
O2B C5B N1B C1B -177.4(9) . .
C4B C5B N1B C1B 1.9(13) . .
O2B C5B N1B C13B 3.2(13) . .
C4B C5B N1B C13B -177.4(8) . .
C15B C13B N1B C1B 49.1(11) . .
C14B C13B N1B C1B -77.8(11) . .
C15B C13B N1B C5B -131.4(8) . .
C14B C13B N1B C5B 101.7(10) . .
O4B C15B O3B Cu1 -5.8(13) . .
C13B C15B O3B Cu1 -178.5(6) . .
O3D Cu1 O3B C15B 11.3(16) . .
O3C Cu1 O3B C15B 87.6(7) . .
O3A Cu1 O3B C15B -84.1(7) . .
O2A Cu1 O3B C15B -173.6(7) 4_556 .
Cu2 Cu1 O3B C15B 3.5(7) . .
O3B C15B O4B Cu2 4.1(12) . .
C13B C15B O4B Cu2 177.0(6) . .
O4C Cu2 O4B C15B -86.1(7) . .
O4A Cu2 O4B C15B 80.9(6) . .
O4E Cu2 O4B C15B 165.5(6) . .
Cu1 Cu2 O4B C15B -0.9(6) . .
O1C C1C C2C C6C 6.1(19) . .
N1C C1C C2C C6C -177.8(12) . .
O1C C1C C2C C3C -179.2(11) . .
N1C C1C C2C C3C -3.1(16) . .
C6C C2C C3C C4C 179.2(12) . .
C1C C2C C3C C4C 4.3(17) . .
C6C C2C C3C C9C -4.4(17) . .
C1C C2C C3C C9C -179.3(10) . .
C9C C3C C4C C12C 1.9(19) . .
C2C C3C C4C C12C 178.3(12) . .
C9C C3C C4C C5C -179.5(12) . .
C2C C3C C4C C5C -3.1(19) . .
C12C C4C C5C O2C 0(2) . .
C3C C4C C5C O2C -178.4(16) . .
C12C C4C C5C N1C 179.5(13) . .
C3C C4C C5C N1C 1(2) . .
C3C C2C C6C C7C 1(2) . .
C1C C2C C6C C7C 176.2(12) . .
C2C C6C C7C C8C 3(2) . .
C6C C7C C8C C9C -4(2) . .
C7C C8C C9C C3C 1(2) . .
C7C C8C C9C C10C -177.1(13) . .
C4C C3C C9C C8C 179.7(12) . .
C2C C3C C9C C8C 3.3(18) . .
C4C C3C C9C C10C -2.1(17) . .
C2C C3C C9C C10C -178.5(11) . .
C8C C9C C10C C11C -178.5(14) . .
C3C C9C C10C C11C 3(2) . .
C9C C10C C11C C12C -4(2) . .
C3C C4C C12C C11C -3(2) . .
C5C C4C C12C C11C 178.6(14) . .
C10C C11C C12C C4C 4(2) . .
N1C C13C C15C O4C 44.7(17) . .
C14C C13C C15C O4C 172.6(12) . .
N1C C13C C15C O3C -140.9(12) . .
C14C C13C C15C O3C -13.0(18) . .
O1C C1C N1C C5C 177.1(12) . .
C2C C1C N1C C5C 0.9(18) . .
O1C C1C N1C C13C -2.5(16) . .
C2C C1C N1C C13C -178.7(10) . .
O2C C5C N1C C1C 179.5(14) . .
C4C C5C N1C C1C 0(2) . .
O2C C5C N1C C13C -1(2) . .
C4C C5C N1C C13C 179.9(12) . .
C15C C13C N1C C1C 54.4(16) . .
C14C C13C N1C C1C -75.5(13) . .
C15C C13C N1C C5C -125.2(13) . .
C14C C13C N1C C5C 104.9(15) . .
O4C C15C O3C Cu1 -5.7(18) . .
C13C C15C O3C Cu1 -179.6(8) . .
O3B Cu1 O3C C15C -77.7(9) . .
O3D Cu1 O3C C15C 89.9(9) . .
O2A Cu1 O3C C15C -169.1(9) 4_556 .
Cu2 Cu1 O3C C15C 4.8(9) . .
O3C C15C O4C Cu2 2.1(18) . .
C13C C15C O4C Cu2 176.1(8) . .
O4B Cu2 O4C C15C 88.7(10) . .
O4D Cu2 O4C C15C -82.8(10) . .
O4A Cu2 O4C C15C 12.3(19) . .
O4E Cu2 O4C C15C 175.8(9) . .
Cu1 Cu2 O4C C15C 1.2(9) . .
O1D C1D C2D C3D 176.2(12) . .
N1D C1D C2D C3D -3.7(19) . .
O1D C1D C2D C6D -6(2) . .
N1D C1D C2D C6D 173.8(14) . .
C6D C2D C3D C4D 179.8(14) . .
C1D C2D C3D C4D -3(2) . .
C6D C2D C3D C9D 3(2) . .
C1D C2D C3D C9D -179.1(11) . .
C2D C3D C4D C12D -177.4(13) . .
C9D C3D C4D C12D -1(2) . .
C2D C3D C4D C5D 3.9(19) . .
C9D C3D C4D C5D -179.5(10) . .
C12D C4D C5D O2D -1(2) . .
C3D C4D C5D O2D 177.4(14) . .
C12D C4D C5D N1D -177.7(12) . .
C3D C4D C5D N1D 1.1(17) . .
C3D C2D C6D C7D -2(2) . .
C1D C2D C6D C7D -179.1(15) . .
C2D C6D C7D C8D -1(3) . .
C6D C7D C8D C9D 1(3) . .
C7D C8D C9D C10D -178.4(16) . .
C7D C8D C9D C3D 1(3) . .
C2D C3D C9D C8D -3(2) . .
C4D C3D C9D C8D -179.5(14) . .
C2D C3D C9D C10D 176.3(12) . .
C4D C3D C9D C10D -0.4(16) . .
C8D C9D C10D C11D 177.2(18) . .
C3D C9D C10D C11D -2(2) . .
C9D C10D C11D C12D 5(3) . .
C3D C4D C12D C11D 4(2) . .
C5D C4D C12D C11D -177.4(13) . .
C10D C11D C12D C4D -6(2) . .
N1D C13D C15D O4D 41.9(14) . .
C14D C13D C15D O4D 172.2(11) . .
N1D C13D C15D O3D -143.2(10) . .
C14D C13D C15D O3D -12.8(16) . .
O2D C5D N1D C1D 176.0(13) . .
C4D C5D N1D C1D -7.7(17) . .
O2D C5D N1D C13D 3.2(19) . .
C4D C5D N1D C13D 179.6(10) . .
O1D C1D N1D C5D -170.6(11) . .
C2D C1D N1D C5D 9.3(17) . .
O1D C1D N1D C13D 2.1(15) . .
C2D C1D N1D C13D -178.0(10) . .
C15D C13D N1D C5D -136.9(11) . .
C14D C13D N1D C5D 89.5(15) . .
C15D C13D N1D C1D 49.9(13) . .
C14D C13D N1D C1D -83.8(14) . .
O4D C15D O3D Cu1 -6.7(14) . .
C13D C15D O3D Cu1 178.8(7) . .
O3B Cu1 O3D C15D -5.2(17) . .
O3C Cu1 O3D C15D -81.6(7) . .
O3A Cu1 O3D C15D 90.5(7) . .
O2A Cu1 O3D C15D 179.8(7) 4_556 .
Cu2 Cu1 O3D C15D 2.5(7) . .
O3D C15D O4D Cu2 7.6(14) . .
C13D C15D O4D Cu2 -177.9(7) . .
O4C Cu2 O4D C15D 80.8(8) . .
O4A Cu2 O4D C15D -85.8(8) . .
O4E Cu2 O4D C15D -170.3(7) . .
Cu1 Cu2 O4D C15D -4.1(7) . .
O1E C1E C2E C6E 2.7(17) . .
N1E C1E C2E C6E -173.2(11) . .
O1E C1E C2E C3E -173.7(10) . .
N1E C1E C2E C3E 10.4(15) . .
C6E C2E C3E C4E 178.3(11) . .
C1E C2E C3E C4E -5.3(16) . .
C6E C2E C3E C9E 0.1(16) . .
C1E C2E C3E C9E 176.5(10) . .
C9E C3E C4E C12E -2.0(16) . .
C2E C3E C4E C12E 180.0(10) . .
C9E C3E C4E C5E 173.8(10) . .
C2E C3E C4E C5E -4.3(15) . .
C12E C4E C5E O2E 4.1(17) . .
C3E C4E C5E O2E -171.4(10) . .
C12E C4E C5E N1E -175.7(10) . .
C3E C4E C5E N1E 8.8(15) . .
C3E C2E C6E C7E -1.6(19) . .
C1E C2E C6E C7E -177.9(12) . .
C2E C6E C7E C8E 2(2) . .
C6E C7E C8E C9E 0(2) . .
C7E C8E C9E C10E 177.5(13) . .
C7E C8E C9E C3E -1(2) . .
C4E C3E C9E C8E -176.7(12) . .
C2E C3E C9E C8E 1.4(18) . .
C4E C3E C9E C10E 4.5(17) . .
C2E C3E C9E C10E -177.4(11) . .
C8E C9E C10E C11E 178.2(13) . .
C3E C9E C10E C11E -2.9(19) . .
C9E C10E C11E C12E -1(2) . .
C3E C4E C12E C11E -2.0(18) . .
C5E C4E C12E C11E -177.6(11) . .
C10E C11E C12E C4E 4(2) . .
N1E C13E C15E O4E 38.6(15) . .
C14E C13E C15E O4E 167.4(10) . .
N1E C13E C15E O3E -141.8(10) . .
C14E C13E C15E O3E -13.0(13) . .
O1E C1E N1E C5E 177.9(10) . .
C2E C1E N1E C5E -6.0(16) . .
O1E C1E N1E C13E -6.6(16) . .
C2E C1E N1E C13E 169.5(9) . .
O2E C5E N1E C1E 176.8(10) . .
C4E C5E N1E C1E -3.4(16) . .
O2E C5E N1E C13E 1.4(15) . .
C4E C5E N1E C13E -178.8(9) . .
C14E C13E N1E C1E -69.2(12) . .
C15E C13E N1E C1E 60.5(13) . .
C14E C13E N1E C5E 106.6(12) . .
C15E C13E N1E C5E -123.7(10) . .
O3E C15E O4E Cu2 -23.4(15) . .
C13E C15E O4E Cu2 156.1(8) . .
O4B Cu2 O4E C15E -50.1(8) . .
O4C Cu2 O4E C15E -137.2(8) . .
O4D Cu2 O4E C15E 128.0(8) . .
O4A Cu2 O4E C15E 39.0(8) . .
Cu1 Cu2 O4E C15E 20.6(14) . .
